data_4342458
loop_
_publ_author_name
'Zhang, Shi-Yuan'
'Zhang, Xiaoping'
'Li, Huimin'
'Niu, Zheng'
'Shi, Wei'
'Cheng, Peng'

_publ_section_title
;
 Dual-Functionalized Metal-Organic Frameworks Constructed from Hexatopic
 Ligand for Selective CO2 Adsorption.
;
_journal_issue 5
_journal_name_full 'Inorganic chemistry'
_journal_page_first 2310
_journal_paper_doi 10.1021/ic502921j
_journal_volume 54
_journal_year 2015
_chemical_formula_moiety 'C46.5 H66.5 Cu6 N7.5 O44.5 '
_chemical_formula_sum 'C46.5 H66.5 Cu6 N7.5 O44.5'
_chemical_formula_weight 1823.83
_chemical_name_systematic
;
 ? 
;
_space_group_crystal_system monoclinic
_space_group_IT_number 15
_space_group_name_Hall '-C 2yc'
_space_group_name_H-M_alt 'C 1 2/c 1'
_symmetry_space_group_name_Hall '-C 2yc'
_symmetry_space_group_name_H-M 'C 1 2/c 1'
_atom_sites_solution_hydrogens geom
_atom_sites_solution_primary direct
_atom_sites_solution_secondary difmap
_audit_creation_date 2014-10-15
_audit_creation_method
;
Olex2 1.2
(compiled 2014.09.19 svn.r3010 for OlexSys, GUI svn.r4874)
;
_cell_angle_alpha 90.00
_cell_angle_beta 105.027(8)
_cell_angle_gamma 90.00
_cell_formula_units_Z 8
_cell_length_a 29.303(3)
_cell_length_b 16.8527(8)
_cell_length_c 26.7132(17)
_cell_measurement_temperature 293(2)
_cell_volume 12740.8(17)
_computing_molecular_graphics 'Olex2 (Dolomanov et al., 2009)'
_computing_publication_material 'Olex2 (Dolomanov et al., 2009)'
_computing_structure_refinement 'ShelXH-1997 (Sheldrick, 2008)'
_computing_structure_solution 'SHELXS-97 (Sheldrick, 1990)'
_diffrn_ambient_temperature 293(2)
_diffrn_measured_fraction_theta_full 0.999
_diffrn_measured_fraction_theta_max 0.999
_diffrn_radiation_monochromator graphite
_diffrn_radiation_type MoK\a
_diffrn_radiation_wavelength 0.71073
_diffrn_reflns_av_R_equivalents 0.0381
_diffrn_reflns_av_unetI/netI 0.0695
_diffrn_reflns_limit_h_max 34
_diffrn_reflns_limit_h_min -29
_diffrn_reflns_limit_k_max 15
_diffrn_reflns_limit_k_min -20
_diffrn_reflns_limit_l_max 21
_diffrn_reflns_limit_l_min -31
_diffrn_reflns_number 23797
_diffrn_reflns_theta_full 25.01
_diffrn_reflns_theta_max 25.01
_diffrn_reflns_theta_min 2.40
_diffrn_source 'fine-focus sealed tube'
_exptl_absorpt_coefficient_mu 2.083
_exptl_absorpt_correction_T_max 0.8530
_exptl_absorpt_correction_T_min 0.7089
_exptl_absorpt_correction_type multi-scan
_exptl_absorpt_process_details SADABS
_exptl_crystal_density_diffrn 1.901
_exptl_crystal_density_method 'not measured'
_exptl_crystal_description block
_exptl_crystal_F_000 5744
_exptl_crystal_size_max 0.18
_exptl_crystal_size_mid 0.16
_exptl_crystal_size_min 0.08
_platon_squeeze_details
;
;
_refine_diff_density_max 1.966
_refine_diff_density_min -1.761
_refine_diff_density_rms 0.173
_refine_ls_extinction_method none
_refine_ls_goodness_of_fit_ref 0.917
_refine_ls_hydrogen_treatment constr
_refine_ls_matrix_type full
_refine_ls_number_parameters 687
_refine_ls_number_reflns 11215
_refine_ls_number_restraints 42
_refine_ls_restrained_S_all 0.917
_refine_ls_R_factor_all 0.0884
_refine_ls_R_factor_gt 0.0681
_refine_ls_shift/su_max 0.001
_refine_ls_shift/su_mean 0.000
_refine_ls_structure_factor_coef Fsqd
_refine_ls_weighting_details 'calc w=1/[\s^2^(Fo^2^)+(0.1193P)^2^+0.0000P] where P=(Fo^2^+2Fc^2^)/3'
_refine_ls_weighting_scheme calc
_refine_ls_wR_factor_gt 0.1705
_refine_ls_wR_factor_ref 0.1780
_reflns_number_gt 7228
_reflns_number_total 11215
_reflns_threshold_expression >2sigma(I)
_cod_data_source_file ic502921j_si_003.cif
_cod_data_source_block 2
_cod_depositor_comments 'Adding full bibliography for 4342457--4342458.cif.'
_cod_original_formula_sum 'C46.5 H66.5 Cu6 N7.5 O44.5 '
_cod_database_code 4342458
_olex2_refinement_description
;
1. Fixed Uiso
 At 1.2 times of:
  All C(H) groups
 At 1.5 times of:
  All O(H,H) groups
2. Uiso/Uaniso restraints and constraints
Uanis(C27) \\sim Ueq, Uanis(C18) \\sim Ueq: with sigma of 0.005 and sigma for
terminal atoms of 0.01
Uanis(O34) \\sim Ueq, Uanis(O28) \\sim Ueq, Uanis(O27) \\sim Ueq, Uanis(O30)
\\sim Ueq, Uanis(O25) \\sim Ueq: with sigma of 0.005 and sigma for terminal
atoms of 0.01
Uanis(C18) = Uanis(O10) = Uanis(O9)
Uanis(O34) = Uanis(O28) = Uanis(O15) = Uanis(O33)
Uanis(O30) = Uanis(O29)
3.a Riding coordinates:
 O25(H25A,H25B), O26(H26A,H26B), O27(H27A,H27B), O28(H28A,H28B), O29(H29A,
 H29B), O30(H30A,H30B), O31(H31A,H31B), O34(H34A,H34B)
3.b Aromatic/amide H refined with riding coordinates:
 C3(H3), C5(H5), C12(H12), C14(H14), C21(H21), C23(H23), C30(H30), C32(H32)
;
_olex2_submission_special_instructions 'No special instructions were received'

loop_
_space_group_symop_id
_space_group_symop_operation_xyz
1 'x, y, z'
2 '-x, y, -z+1/2'
3 'x+1/2, y+1/2, z'
4 '-x+1/2, y+1/2, -z+1/2'
5 '-x, -y, -z'
6 'x, -y, z-1/2'
7 '-x+1/2, -y+1/2, -z'
8 'x+1/2, -y+1/2, z-1/2'

loop_
_atom_site_label
_atom_site_type_symbol
_atom_site_fract_x
_atom_site_fract_y
_atom_site_fract_z
_atom_site_U_iso_or_equiv
_atom_site_adp_type
_atom_site_occupancy
_atom_site_calc_flag
_atom_site_site_symmetry_order
_atom_site_refinement_flags_posn
_atom_site_refinement_flags_adp
_atom_site_refinement_flags_occupancy
Cu1 Cu 1.0000 0.36306(7) 0.7500 0.0327(3) Uani 1 d 2 S T P
Cu2 Cu 0.87948(3) 0.44676(5) 0.52183(3) 0.0451(2) Uani 1 d 1 . . .
Cu3 Cu 0.97204(3) 0.17881(5) 0.54207(3) 0.0417(2) Uani 1 d 1 . . .
Cu4 Cu 0.60532(3) 0.66470(5) 0.89744(3) 0.0399(2) Uani 1 d 1 . . .
Cu5 Cu 0.7500 0.7500 0.5000 0.0314(3) Uani 1 d 2 S T P
Cu6 Cu 0.86266(3) 0.73463(5) 0.50613(3) 0.0342(2) Uani 1 d 1 . . .
Cu7 Cu 0.70319(3) 0.59593(4) 0.52951(3) 0.0324(2) Uani 1 d 1 . . .
O1 O 0.95077(16) 0.4445(3) 0.74544(17) 0.0403(11) Uani 1 d 1 . . .
O2 O 0.95480(17) 0.4386(3) 0.66453(17) 0.0473(12) Uani 1 d 1 . . .
O3 O 0.95039(17) 0.6084(3) 0.63023(18) 0.0449(12) Uani 1 d 1 . . .
O4 O 0.90970(17) 0.5390(3) 0.56277(17) 0.0398(11) Uani 1 d 1 . . .
O5 O 0.85732(15) 0.6811(3) 0.56935(16) 0.0359(10) Uani 1 d 1 . . .
O6 O 0.78133(15) 0.6460(3) 0.54995(16) 0.0359(10) Uani 1 d 1 . . .
O7 O 0.75049(15) 0.3066(2) 0.93284(15) 0.0337(10) Uani 1 d 1 . . .
O8 O 0.82373(16) 0.3554(3) 0.94780(17) 0.0378(10) Uani 1 d 1 . . .
O9 O 0.71706(16) 0.4567(3) 0.96976(17) 0.0392(7) Uani 1 d 1 . . .
O10 O 0.65536(16) 0.4116(3) 0.90827(17) 0.0392(7) Uani 1 d 1 . . .
O11 O 0.65546(16) 0.5926(3) 0.88576(17) 0.0427(11) Uani 1 d 1 . . .
O12 O 0.6366(2) 0.5853(4) 0.79938(19) 0.0611(16) Uani 1 d 1 . . .
O13 O 1.18873(16) 0.1438(3) 0.59005(16) 0.0358(10) Uani 1 d 1 . . .
O14 O 1.12062(15) 0.2009(3) 0.54853(16) 0.0340(10) Uani 1 d 1 . . .
O15 O 1.0330(2) 0.1748(4) 0.5934(2) 0.0652(8) Uani 1 d 1 . . .
O16 O 1.04828(16) 0.2992(3) 0.57433(17) 0.0401(11) Uani 1 d 1 . . .
O17 O 1.01784(16) 0.2947(3) 0.66903(17) 0.0448(12) Uani 1 d 1 . . .
O18 O 1.04992(15) 0.2852(3) 0.75268(16) 0.0386(11) Uani 1 d 1 . . .
O19 O 1.28143(16) 0.4971(3) 0.93376(16) 0.0371(10) Uani 1 d 1 . . .
O20 O 1.35793(18) 0.4723(3) 0.9654(2) 0.0549(14) Uani 1 d 1 . . .
O21 O 1.35926(16) 0.3265(3) 1.02859(17) 0.0429(11) Uani 1 d 1 . . .
O22 O 1.41467(16) 0.3101(3) 0.98490(17) 0.0428(11) Uani 1 d 1 . . .
O23 O 1.36541(17) 0.1503(3) 0.98074(18) 0.0424(11) Uani 1 d 1 . . .
O24 O 1.3528(2) 0.1042(3) 0.89983(19) 0.0573(15) Uani 1 d 1 . . .
O25 O 0.8996(2) 0.3760(3) 0.58051(19) 0.0566(14) Uani 1 d 1 . U .
H25A H 0.9104 0.3332 0.5717 0.085 Uiso 1 d 1 R . .
H25B H 0.9154 0.3979 0.6084 0.085 Uiso 1 d 1 R . .
O26 O 0.87605(17) 0.5136(3) 0.46119(17) 0.0449(12) Uani 1 d 1 . . .
H26A H 0.8591 0.5535 0.4625 0.067 Uiso 1 d 1 R . .
H26B H 0.8656 0.4786 0.4383 0.067 Uiso 1 d 1 R . .
O27 O 0.8023(2) 0.4521(4) 0.5239(3) 0.0720(17) Uani 1 d 1 . U .
H27A H 0.7781 0.4530 0.4983 0.108 Uiso 1 d 1 R . .
H27B H 0.8065 0.4100 0.5424 0.108 Uiso 1 d 1 R . .
O28 O 1.0023(2) 0.1278(4) 0.4926(2) 0.0652(8) Uani 1 d 1 . U .
H28A H 0.9890 0.0985 0.4668 0.098 Uiso 1 d 1 R . .
H28B H 1.0320 0.1211 0.5046 0.098 Uiso 1 d 1 R . .
O29 O 0.5704(2) 0.6604(4) 0.8233(2) 0.0707(12) Uani 1 d 1 . . .
H29A H 0.5660 0.7076 0.8126 0.106 Uiso 1 d 1 R . .
H29B H 0.5921 0.6342 0.8146 0.106 Uiso 1 d 1 R . .
O30 O 0.6600(2) 0.7662(4) 0.8844(2) 0.0707(12) Uani 1 d 1 . U .
H30A H 0.6330 0.7886 0.8719 0.106 Uiso 1 d 1 R . .
H30B H 0.6718 0.7741 0.9173 0.106 Uiso 1 d 1 R . .
O31 O 0.92262(15) 0.6777(3) 0.51240(16) 0.0374(10) Uani 1 d 1 . . .
H31A H 0.9245 0.6320 0.5266 0.056 Uiso 1 d 1 R . .
H31B H 0.9340 0.6795 0.4857 0.056 Uiso 1 d 1 R . .
O32 O 0.68903(14) 0.6951(2) 0.49046(16) 0.0305(9) Uani 1 d 1 . . .
O33 O 0.9424(2) 0.2356(4) 0.5884(2) 0.0652(8) Uani 1 d 1 . . .
O34 O 0.9401(2) 0.0614(4) 0.5695(2) 0.0652(8) Uani 1 d 1 . U .
H34A H 0.9141 0.0456 0.5752 0.098 Uiso 1 d 1 R . .
H34B H 0.9523 0.0292 0.5519 0.098 Uiso 1 d 1 R . .
N1 N 0.7809(2) 0.5294(3) 0.7303(2) 0.0406(13) Uani 1 d 1 . . .
N2 N 0.7983(2) 0.4940(4) 0.7722(2) 0.0437(14) Uani 1 d 1 . . .
N3 N 1.2236(2) 0.2359(4) 0.7715(2) 0.0401(13) Uani 1 d 1 . . .
N4 N 1.2232(2) 0.2914(4) 0.8023(2) 0.0424(14) Uani 1 d 1 . . .
C1 C 0.9349(2) 0.4603(4) 0.6987(3) 0.0411(16) Uani 1 d 1 . . .
C2 C 0.8898(2) 0.5050(4) 0.6828(3) 0.0374(15) Uani 1 d 1 . . .
C3 C 0.8577(2) 0.4958(4) 0.7119(2) 0.0400(16) Uani 1 d 1 . . .
H3 H 0.8653 0.4638 0.7413 0.048 Uiso 1 calc 1 R . .
C4 C 0.8138(2) 0.5341(4) 0.6979(2) 0.0364(15) Uani 1 d 1 . . .
C5 C 0.8019(2) 0.5789(4) 0.6538(2) 0.0367(15) Uani 1 d 1 . . .
H5 H 0.7724 0.6031 0.6438 0.044 Uiso 1 calc 1 R . .
C6 C 0.8341(2) 0.5885(4) 0.6235(2) 0.0364(15) Uani 1 d 1 . . .
C7 C 0.8224(2) 0.6425(4) 0.5768(2) 0.0347(14) Uani 1 d 1 . . .
C8 C 0.8782(2) 0.5522(4) 0.6381(2) 0.0349(14) Uani 1 d 1 . . .
C9 C 0.9155(3) 0.5674(4) 0.6079(3) 0.0398(16) Uani 1 d 1 . . .
C10 C 0.7807(2) 0.3558(4) 0.9252(2) 0.0350(14) Uani 1 d 1 . . .
C11 C 0.7624(2) 0.4190(4) 0.8846(2) 0.0356(15) Uani 1 d 1 . . .
C12 C 0.7867(2) 0.4326(4) 0.8470(2) 0.0372(15) Uani 1 d 1 . . .
H12 H 0.8145 0.4052 0.8484 0.045 Uiso 1 calc 1 R . .
C13 C 0.7697(2) 0.4866(4) 0.8077(2) 0.0381(15) Uani 1 d 1 . . .
C14 C 0.7293(3) 0.5299(4) 0.8065(3) 0.0427(16) Uani 1 d 1 . . .
H14 H 0.7180 0.5663 0.7800 0.051 Uiso 1 calc 1 R . .
C15 C 0.7056(2) 0.5194(4) 0.8444(3) 0.0391(15) Uani 1 d 1 . . .
C16 C 0.6620(3) 0.5699(4) 0.8431(3) 0.0426(16) Uani 1 d 1 . . .
C17 C 0.7216(2) 0.4632(4) 0.8834(2) 0.0351(15) Uani 1 d 1 . . .
C18 C 0.6946(2) 0.4435(4) 0.9230(3) 0.0392(7) Uani 1 d 1 . U .
C19 C 1.1519(2) 0.1826(4) 0.5884(2) 0.0335(14) Uani 1 d 1 . . .
C20 C 1.1454(2) 0.2080(4) 0.6401(2) 0.0335(14) Uani 1 d 1 . . .
C21 C 1.1847(2) 0.2072(4) 0.6824(2) 0.0366(15) Uani 1 d 1 . . .
H21 H 1.2135 0.1888 0.6786 0.044 Uiso 1 calc 1 R . .
C22 C 1.1812(2) 0.2339(4) 0.7307(3) 0.0383(15) Uani 1 d 1 . . .
C23 C 1.1378(2) 0.2561(4) 0.7378(2) 0.0379(15) Uani 1 d 1 . . .
H23 H 1.1353 0.2725 0.7702 0.045 Uiso 1 calc 1 R . .
C24 C 1.0976(2) 0.2538(4) 0.6956(2) 0.0355(14) Uani 1 d 1 . . .
C25 C 1.0508(2) 0.2780(4) 0.7054(2) 0.0341(14) Uani 1 d 1 . . .
C26 C 1.1016(2) 0.2336(4) 0.6461(3) 0.0363(15) Uani 1 d 1 . . .
C27 C 1.0578(2) 0.2384(4) 0.6004(2) 0.0362(15) Uani 1 d 1 . U .
C28 C 1.3173(3) 0.4531(4) 0.9412(2) 0.0391(16) Uani 1 d 1 . . .
C29 C 1.3077(2) 0.3718(4) 0.9177(3) 0.0366(15) Uani 1 d 1 . . .
C30 C 1.2712(2) 0.3647(4) 0.8732(3) 0.0406(16) Uani 1 d 1 . . .
H30 H 1.2520 0.4081 0.8609 0.049 Uiso 1 calc 1 R . .
C31 C 1.2632(2) 0.2929(4) 0.8468(3) 0.0412(16) Uani 1 d 1 . . .
C32 C 1.2907(2) 0.2274(4) 0.8662(3) 0.0417(16) Uani 1 d 1 . . .
H32 H 1.2851 0.1793 0.8486 0.050 Uiso 1 calc 1 R . .
C33 C 1.3263(2) 0.2332(4) 0.9113(2) 0.0378(15) Uani 1 d 1 . . .
C34 C 1.3508(2) 0.1564(4) 0.9318(3) 0.0394(16) Uani 1 d 1 . . .
C35 C 1.3356(2) 0.3051(4) 0.9378(3) 0.0405(16) Uani 1 d 1 . . .
C36 C 1.3729(2) 0.3139(4) 0.9884(3) 0.0386(15) Uani 1 d 1 . . .

loop_
_atom_site_aniso_label
_atom_site_aniso_U_11
_atom_site_aniso_U_22
_atom_site_aniso_U_33
_atom_site_aniso_U_23
_atom_site_aniso_U_13
_atom_site_aniso_U_12
Cu1 0.0281(5) 0.0384(6) 0.0319(6) 0.000 0.0084(4) 0.000
Cu2 0.0574(6) 0.0380(5) 0.0384(5) 0.0007(4) 0.0097(4) -0.0005(4)
Cu3 0.0328(4) 0.0503(5) 0.0388(5) -0.0062(4) 0.0039(3) 0.0015(4)
Cu4 0.0395(5) 0.0440(5) 0.0342(4) -0.0018(4) 0.0056(3) 0.0073(4)
Cu5 0.0333(6) 0.0311(6) 0.0307(6) -0.0003(5) 0.0097(4) 0.0003(4)
Cu6 0.0363(4) 0.0351(4) 0.0334(4) 0.0040(3) 0.0130(3) 0.0039(3)
Cu7 0.0375(4) 0.0313(4) 0.0298(4) 0.0013(3) 0.0112(3) 0.0020(3)
O1 0.038(2) 0.045(3) 0.038(3) 0.001(2) 0.010(2) 0.009(2)
O2 0.047(3) 0.060(3) 0.036(3) 0.000(2) 0.014(2) 0.011(2)
O3 0.039(3) 0.053(3) 0.044(3) -0.002(2) 0.011(2) -0.006(2)
O4 0.048(3) 0.039(3) 0.034(2) -0.002(2) 0.014(2) -0.001(2)
O5 0.035(2) 0.041(2) 0.034(2) 0.006(2) 0.0113(19) -0.001(2)
O6 0.036(2) 0.039(2) 0.033(2) 0.003(2) 0.009(2) 0.004(2)
O7 0.039(2) 0.032(2) 0.029(2) 0.0011(19) 0.0079(19) -0.001(2)
O8 0.035(3) 0.038(2) 0.039(2) 0.005(2) 0.008(2) 0.001(2)
O9 0.0433(15) 0.0399(16) 0.0366(14) 0.0046(13) 0.0142(12) -0.0012(13)
O10 0.0433(15) 0.0399(16) 0.0366(14) 0.0046(13) 0.0142(12) -0.0012(13)
O11 0.040(3) 0.051(3) 0.036(3) 0.004(2) 0.008(2) 0.012(2)
O12 0.062(3) 0.085(4) 0.036(3) 0.007(3) 0.011(2) 0.033(3)
O13 0.041(3) 0.039(2) 0.029(2) -0.0003(19) 0.0112(19) 0.004(2)
O14 0.036(2) 0.038(2) 0.029(2) 0.006(2) 0.0098(19) 0.002(2)
O15 0.0552(16) 0.0682(18) 0.0749(19) -0.0115(15) 0.0216(14) 0.0014(14)
O16 0.040(3) 0.050(3) 0.034(2) 0.006(2) 0.016(2) 0.011(2)
O17 0.035(3) 0.065(3) 0.034(2) -0.007(2) 0.007(2) 0.011(2)
O18 0.036(2) 0.050(3) 0.030(2) 0.002(2) 0.0096(19) 0.007(2)
O19 0.042(3) 0.032(2) 0.036(2) -0.0023(19) 0.008(2) 0.003(2)
O20 0.044(3) 0.046(3) 0.070(3) -0.018(3) 0.006(3) -0.001(2)
O21 0.036(2) 0.057(3) 0.031(2) -0.005(2) 0.002(2) 0.004(2)
O22 0.036(3) 0.056(3) 0.034(2) 0.001(2) 0.005(2) 0.002(2)
O23 0.053(3) 0.033(2) 0.038(3) 0.002(2) 0.005(2) 0.003(2)
O24 0.082(4) 0.043(3) 0.042(3) -0.006(2) 0.007(3) 0.016(3)
O25 0.086(4) 0.039(3) 0.041(3) 0.003(2) 0.010(3) 0.007(3)
O26 0.055(3) 0.038(3) 0.040(3) -0.003(2) 0.011(2) -0.004(2)
O27 0.058(3) 0.076(4) 0.089(4) -0.008(3) 0.032(3) 0.003(3)
O28 0.0552(16) 0.0682(18) 0.0749(19) -0.0115(15) 0.0216(14) 0.0014(14)
O29 0.067(3) 0.082(3) 0.062(2) 0.001(2) 0.015(2) 0.006(2)
O30 0.067(3) 0.082(3) 0.062(2) 0.001(2) 0.015(2) 0.006(2)
O31 0.037(2) 0.044(3) 0.035(2) 0.008(2) 0.0157(19) 0.010(2)
O32 0.032(2) 0.026(2) 0.035(2) 0.0054(18) 0.0124(18) 0.0032(18)
O33 0.0552(16) 0.0682(18) 0.0749(19) -0.0115(15) 0.0216(14) 0.0014(14)
O34 0.0552(16) 0.0682(18) 0.0749(19) -0.0115(15) 0.0216(14) 0.0014(14)
N1 0.043(3) 0.045(3) 0.037(3) 0.004(3) 0.014(3) 0.000(3)
N2 0.049(3) 0.049(3) 0.034(3) 0.011(3) 0.013(3) 0.005(3)
N3 0.038(3) 0.049(3) 0.030(3) -0.005(3) 0.003(2) 0.001(3)
N4 0.036(3) 0.047(3) 0.040(3) -0.005(3) 0.003(2) 0.008(3)
C1 0.040(4) 0.042(4) 0.042(4) 0.008(3) 0.013(3) 0.000(3)
C2 0.034(3) 0.040(4) 0.039(4) 0.002(3) 0.011(3) 0.000(3)
C3 0.043(4) 0.047(4) 0.028(3) 0.006(3) 0.004(3) -0.001(3)
C4 0.036(3) 0.037(4) 0.035(4) 0.002(3) 0.008(3) 0.001(3)
C5 0.036(3) 0.037(4) 0.038(4) -0.005(3) 0.011(3) 0.000(3)
C6 0.040(4) 0.038(4) 0.031(3) -0.002(3) 0.010(3) -0.003(3)
C7 0.037(4) 0.036(3) 0.035(3) 0.005(3) 0.018(3) 0.007(3)
C8 0.041(4) 0.032(3) 0.033(3) -0.006(3) 0.011(3) -0.003(3)
C9 0.045(4) 0.033(3) 0.041(4) 0.004(3) 0.011(3) 0.009(3)
C10 0.044(4) 0.031(3) 0.033(3) 0.000(3) 0.015(3) 0.002(3)
C11 0.038(4) 0.036(3) 0.032(3) 0.001(3) 0.009(3) -0.003(3)
C12 0.038(4) 0.038(4) 0.037(4) 0.002(3) 0.012(3) 0.004(3)
C13 0.037(4) 0.042(4) 0.036(4) 0.008(3) 0.009(3) 0.003(3)
C14 0.049(4) 0.043(4) 0.037(4) 0.004(3) 0.012(3) 0.004(3)
C15 0.042(4) 0.040(4) 0.037(4) 0.005(3) 0.012(3) -0.001(3)
C16 0.045(4) 0.045(4) 0.038(4) 0.008(3) 0.012(3) 0.003(3)
C17 0.036(3) 0.036(3) 0.031(3) -0.003(3) 0.005(3) -0.003(3)
C18 0.0433(15) 0.0399(16) 0.0366(14) 0.0046(13) 0.0142(12) -0.0012(13)
C19 0.035(3) 0.031(3) 0.037(4) -0.001(3) 0.013(3) -0.003(3)
C20 0.033(3) 0.035(3) 0.033(3) 0.006(3) 0.011(3) 0.000(3)
C21 0.032(3) 0.041(4) 0.037(4) -0.001(3) 0.009(3) 0.003(3)
C22 0.034(3) 0.036(3) 0.042(4) -0.006(3) 0.005(3) -0.002(3)
C23 0.042(4) 0.041(4) 0.029(3) -0.003(3) 0.008(3) 0.007(3)
C24 0.033(3) 0.040(4) 0.034(3) -0.001(3) 0.010(3) 0.000(3)
C25 0.030(3) 0.037(3) 0.032(4) 0.000(3) 0.003(3) 0.000(3)
C26 0.036(4) 0.037(4) 0.037(3) -0.001(3) 0.012(3) 0.004(3)
C27 0.035(3) 0.043(3) 0.033(3) -0.007(3) 0.014(2) -0.003(3)
C28 0.046(4) 0.039(4) 0.031(3) -0.004(3) 0.007(3) -0.004(3)
C29 0.037(3) 0.034(3) 0.038(4) -0.002(3) 0.009(3) 0.000(3)
C30 0.042(4) 0.038(4) 0.041(4) -0.004(3) 0.008(3) 0.002(3)
C31 0.044(4) 0.042(4) 0.037(4) -0.001(3) 0.009(3) 0.004(3)
C32 0.044(4) 0.040(4) 0.041(4) -0.004(3) 0.011(3) -0.004(3)
C33 0.040(4) 0.043(4) 0.031(3) -0.002(3) 0.010(3) -0.002(3)
C34 0.036(4) 0.042(4) 0.038(4) -0.003(3) 0.005(3) 0.008(3)
C35 0.040(4) 0.045(4) 0.038(4) 0.002(3) 0.012(3) -0.002(3)
C36 0.037(4) 0.032(3) 0.042(4) -0.003(3) 0.004(3) 0.002(3)

loop_
_atom_type_symbol
_atom_type_description
_atom_type_scat_dispersion_real
_atom_type_scat_dispersion_imag
_atom_type_scat_source
C C 0.0033 0.0016 'International Tables Vol C Tables 4.2.6.8 and 6.1.1.4'
H H 0.0000 0.0000 'International Tables Vol C Tables 4.2.6.8 and 6.1.1.4'
Cu Cu 0.3201 1.2651 'International Tables Vol C Tables 4.2.6.8 and 6.1.1.4'
N N 0.0061 0.0033 'International Tables Vol C Tables 4.2.6.8 and 6.1.1.4'
O O 0.0106 0.0060 'International Tables Vol C Tables 4.2.6.8 and 6.1.1.4'

loop_
_geom_angle_atom_site_label_1
_geom_angle_atom_site_label_2
_geom_angle_atom_site_label_3
_geom_angle
_geom_angle_site_symmetry_1
_geom_angle_site_symmetry_3
O1 Cu1 O1 91.8(3) 2_756 .
O18 Cu1 O1 177.6(2) . .
O18 Cu1 O1 177.6(2) 2_756 2_756
O18 Cu1 O1 86.3(2) . 2_756
O18 Cu1 O1 86.3(2) 2_756 .
O18 Cu1 O18 95.6(3) 2_756 .
O4 Cu2 O27 105.1(2) . .
O23 Cu2 O4 165.9(2) 8_455 .
O23 Cu2 O26 93.4(2) 8_455 .
O23 Cu2 O27 88.9(2) 8_455 .
O25 Cu2 O4 92.2(2) . .
O25 Cu2 O23 85.1(2) . 8_455
O25 Cu2 O26 165.0(2) . .
O25 Cu2 O27 95.7(3) . .
O26 Cu2 O4 85.68(19) . .
O26 Cu2 O27 99.2(2) . .
O15 Cu3 O22 173.0(2) . 8_455
O15 Cu3 O28 88.1(2) . .
O15 Cu3 O34 96.7(2) . .
O22 Cu3 O28 87.9(2) 8_455 .
O22 Cu3 O34 89.6(2) 8_455 .
O28 Cu3 O34 97.2(2) . .
O33 Cu3 O15 92.8(2) . .
O33 Cu3 O22 90.8(2) . 8_455
O33 Cu3 O28 176.2(3) . .
O33 Cu3 O34 86.4(2) . .
O11 Cu4 O30 82.3(2) . .
O21 Cu4 O11 89.14(19) 5_767 .
O21 Cu4 O30 84.0(2) 5_767 .
O29 Cu4 O11 91.8(2) . .
O29 Cu4 O21 177.8(3) . 5_767
O29 Cu4 O30 94.1(2) . .
O33 Cu4 O11 177.8(2) 4_656 .
O33 Cu4 O21 88.7(2) 4_656 5_767
O33 Cu4 O29 90.4(3) 4_656 .
O33 Cu4 O30 97.4(2) 4_656 .
O6 Cu5 O6 179.999(2) 7_666 .
O7 Cu5 O6 93.61(16) 6_565 .
O7 Cu5 O6 86.39(16) 4_656 .
O7 Cu5 O6 93.61(16) 4_656 7_666
O7 Cu5 O6 86.39(16) 6_565 7_666
O7 Cu5 O7 180.00(11) 6_565 4_656
O32 Cu5 O6 94.14(16) . 7_666
O32 Cu5 O6 85.86(16) . .
O32 Cu5 O6 85.86(16) 7_666 7_666
O32 Cu5 O6 94.14(16) 7_666 .
O32 Cu5 O7 96.93(17) . 4_656
O32 Cu5 O7 83.07(17) 7_666 4_656
O32 Cu5 O7 83.07(17) . 6_565
O32 Cu5 O7 96.93(17) 7_666 6_565
O32 Cu5 O32 180.0 7_666 .
O5 Cu6 O8 98.44(18) . 6_565
O5 Cu6 O14 168.42(18) . 5_766
O5 Cu6 O31 88.36(18) . .
O14 Cu6 O8 92.14(17) 5_766 6_565
O31 Cu6 O8 90.67(17) . 6_565
O31 Cu6 O14 86.80(18) . 5_766
O32 Cu6 O5 90.14(18) 7_666 .
O32 Cu6 O8 100.43(17) 7_666 6_565
O32 Cu6 O14 92.58(17) 7_666 5_766
O32 Cu6 O31 168.90(18) 7_666 .
O9 Cu7 O6 87.51(17) 6_565 .
O13 Cu7 O6 93.80(17) 3_455 .
O13 Cu7 O9 177.5(2) 3_455 6_565
O13 Cu7 O32 91.57(18) 3_455 .
O19 Cu7 O6 96.10(17) 2_756 .
O19 Cu7 O9 87.32(19) 2_756 6_565
O19 Cu7 O13 90.43(19) 2_756 3_455
O19 Cu7 O32 177.84(19) 2_756 .
O32 Cu7 O6 82.94(16) . .
O32 Cu7 O9 90.70(18) . 6_565
C1 O1 Cu1 106.8(4) . .
C9 O4 Cu2 139.0(5) . .
C7 O5 Cu6 128.3(4) . .
Cu5 O6 Cu7 85.38(14) . .
C7 O6 Cu5 124.7(4) . .
C7 O6 Cu7 149.0(4) . .
C10 O7 Cu5 127.8(4) . 4_646
C10 O8 Cu6 127.1(4) . 6_566
C18 O9 Cu7 123.9(4) . 6_566
C16 O11 Cu4 128.0(4) . .
C19 O13 Cu7 123.8(4) . 3_545
C19 O14 Cu6 119.7(4) . 5_766
C27 O15 Cu3 117.0(5) . .
C25 O18 Cu1 103.6(4) . .
C28 O19 Cu7 110.7(4) . 2_756
C36 O21 Cu4 131.6(4) . 5_767
C36 O22 Cu3 126.3(4) . 8_556
C34 O23 Cu2 127.7(4) . 8_556
Cu2 O25 H25A 110.9 . .
Cu2 O25 H25B 115.0 . .
H25A O25 H25B 117.0 . .
Cu2 O26 H26A 109.3 . .
Cu2 O26 H26B 97.5 . .
H26A O26 H26B 118.5 . .
Cu2 O27 H27A 127.5 . .
Cu2 O27 H27B 89.3 . .
H27A O27 H27B 116.4 . .
Cu3 O28 H28A 127.0 . .
Cu3 O28 H28B 113.4 . .
H28A O28 H28B 115.8 . .
Cu4 O29 H29A 107.3 . .
Cu4 O29 H29B 93.8 . .
H29A O29 H29B 117.0 . .
Cu4 O30 H30A 77.9 . .
Cu4 O30 H30B 93.9 . .
H30A O30 H30B 114.3 . .
Cu6 O31 H31A 115.4 . .
Cu6 O31 H31B 116.2 . .
H31A O31 H31B 113.9 . .
Cu6 O32 Cu5 113.6(2) 7_666 .
Cu6 O32 Cu7 123.7(2) 7_666 .
Cu7 O32 Cu5 105.81(18) . .
Cu3 O33 Cu4 106.5(3) . 4_646
Cu3 O34 H34A 138.6 . .
Cu3 O34 H34B 96.0 . .
H34A O34 H34B 114.7 . .
N2 N1 C4 112.3(6) . .
N1 N2 C13 117.5(6) . .
N4 N3 C22 111.5(6) . .
N3 N4 C31 114.3(5) . .
O1 C1 O2 122.9(6) . .
O1 C1 C2 118.0(6) . .
O2 C1 C2 119.1(6) . .
C3 C2 C1 118.1(6) . .
C3 C2 C8 119.7(6) . .
C8 C2 C1 122.2(6) . .
C2 C3 H3 119.6 . .
C2 C3 C4 120.8(6) . .
C4 C3 H3 119.6 . .
C3 C4 N1 121.2(6) . .
C5 C4 N1 119.0(6) . .
C5 C4 C3 119.8(6) . .
C4 C5 H5 120.0 . .
C4 C5 C6 120.1(6) . .
C6 C5 H5 120.0 . .
C5 C6 C7 120.3(6) . .
C8 C6 C5 120.2(6) . .
C8 C6 C7 119.4(6) . .
O5 C7 C6 114.8(6) . .
O6 C7 O5 126.0(6) . .
O6 C7 C6 119.1(6) . .
C2 C8 C9 119.5(6) . .
C6 C8 C2 119.4(6) . .
C6 C8 C9 120.9(6) . .
O3 C9 O4 123.7(7) . .
O3 C9 C8 116.5(6) . .
O4 C9 C8 119.9(6) . .
O7 C10 C11 116.4(6) . .
O8 C10 O7 125.3(6) . .
O8 C10 C11 118.3(6) . .
C12 C11 C10 118.8(6) . .
C12 C11 C17 119.2(6) . .
C17 C11 C10 122.0(6) . .
C11 C12 H12 119.8 . .
C13 C12 C11 120.4(6) . .
C13 C12 H12 119.8 . .
C12 C13 N2 113.9(6) . .
C12 C13 C14 120.2(6) . .
C14 C13 N2 125.9(6) . .
C13 C14 H14 119.9 . .
C15 C14 C13 120.3(6) . .
C15 C14 H14 119.9 . .
C14 C15 C16 119.2(6) . .
C14 C15 C17 120.1(7) . .
C17 C15 C16 120.8(6) . .
O11 C16 C15 118.0(6) . .
O12 C16 O11 126.3(7) . .
O12 C16 C15 115.7(6) . .
C11 C17 C18 117.7(6) . .
C15 C17 C11 119.8(6) . .
C15 C17 C18 122.4(6) . .
O9 C18 C17 114.7(6) . .
O10 C18 O9 126.1(6) . .
O10 C18 C17 119.0(6) . .
O13 C19 C20 115.4(5) . .
O14 C19 O13 126.5(6) . .
O14 C19 C20 118.2(6) . .
C21 C20 C19 118.1(6) . .
C21 C20 C26 120.0(6) . .
C26 C20 C19 121.9(5) . .
C20 C21 H21 119.7 . .
C20 C21 C22 120.5(6) . .
C22 C21 H21 119.7 . .
C21 C22 N3 117.2(6) . .
C23 C22 N3 122.6(6) . .
C23 C22 C21 120.2(6) . .
C22 C23 H23 120.2 . .
C22 C23 C24 119.5(6) . .
C24 C23 H23 120.2 . .
C23 C24 C25 117.5(6) . .
C26 C24 C23 120.4(6) . .
C26 C24 C25 122.0(6) . .
O17 C25 O18 123.6(6) . .
O17 C25 C24 119.5(6) . .
O18 C25 C24 116.6(5) . .
C20 C26 C27 122.1(6) . .
C24 C26 C20 119.1(6) . .
C24 C26 C27 118.8(6) . .
O15 C27 C26 113.5(6) . .
O16 C27 O15 125.3(6) . .
O16 C27 C26 121.2(6) . .
O19 C28 C29 114.4(6) . .
O20 C28 O19 125.3(6) . .
O20 C28 C29 120.3(6) . .
C30 C29 C28 117.2(6) . .
C30 C29 C35 120.1(6) . .
C35 C29 C28 122.7(6) . .
C29 C30 H30 119.9 . .
C29 C30 C31 120.2(6) . .
C31 C30 H30 119.9 . .
C30 C31 N4 115.4(6) . .
C32 C31 N4 124.4(6) . .
C32 C31 C30 120.0(6) . .
C31 C32 H32 119.8 . .
C33 C32 C31 120.3(7) . .
C33 C32 H32 119.8 . .
C32 C33 C34 116.0(6) . .
C32 C33 C35 120.7(6) . .
C35 C33 C34 123.1(6) . .
O23 C34 C33 116.4(6) . .
O24 C34 O23 126.1(6) . .
O24 C34 C33 117.4(6) . .
C29 C35 C36 118.4(6) . .
C33 C35 C29 118.7(6) . .
C33 C35 C36 122.9(6) . .
O21 C36 C35 117.8(6) . .
O22 C36 O21 127.2(6) . .
O22 C36 C35 114.9(6) . .

loop_
_geom_bond_atom_site_label_1
_geom_bond_atom_site_label_2
_geom_bond_distance
_geom_bond_site_symmetry_2
Cu1 O1 1.971(5) 2_756
Cu1 O1 1.972(5) .
Cu1 O18 1.952(5) 2_756
Cu1 O18 1.953(5) .
Cu2 O4 1.974(5) .
Cu2 O23 1.953(5) 8_455
Cu2 O25 1.936(5) .
Cu2 O26 1.954(5) .
Cu2 O27 2.278(6) .
Cu3 O15 1.951(6) .
Cu3 O22 1.965(4) 8_455
Cu3 O28 1.970(6) .
Cu3 O33 1.939(6) .
Cu3 O34 2.383(6) .
Cu4 O11 1.993(5) .
Cu4 O21 1.985(4) 5_767
Cu4 O29 1.980(6) .
Cu4 O30 2.431(7) .
Cu4 O33 1.949(6) 4_656
Cu5 O6 2.249(4) .
Cu5 O6 2.249(4) 7_666
Cu5 O7 2.035(4) 6_565
Cu5 O7 2.035(4) 4_656
Cu5 O32 1.969(4) 7_666
Cu5 O32 1.969(4) .
Cu6 O5 1.956(4) .
Cu6 O8 2.260(4) 6_565
Cu6 O14 1.981(4) 5_766
Cu6 O31 1.970(4) .
Cu6 O32 1.943(4) 7_666
Cu7 O6 2.367(4) .
Cu7 O9 1.958(4) 6_565
Cu7 O13 1.949(4) 3_455
Cu7 O19 1.927(4) 2_756
Cu7 O32 1.957(4) .
O1 C1 1.244(8) .
O2 C1 1.258(8) .
O3 C9 1.250(8) .
O4 C9 1.266(8) .
O5 C7 1.270(8) .
O6 C7 1.234(8) .
O7 Cu5 2.035(4) 4_646
O7 C10 1.267(8) .
O8 Cu6 2.260(4) 6_566
O8 C10 1.250(8) .
O9 Cu7 1.958(4) 6_566
O9 C18 1.272(8) .
O10 C18 1.238(8) .
O11 C16 1.263(8) .
O12 C16 1.239(8) .
O13 Cu7 1.949(4) 3_545
O13 C19 1.252(8) .
O14 Cu6 1.981(4) 5_766
O14 C19 1.250(7) .
O15 C27 1.281(9) .
O16 C27 1.229(8) .
O17 C25 1.213(7) .
O18 C25 1.276(8) .
O19 Cu7 1.927(4) 2_756
O19 C28 1.258(8) .
O20 C28 1.242(8) .
O21 Cu4 1.985(4) 5_767
O21 C36 1.256(9) .
O22 Cu3 1.965(4) 8_556
O22 C36 1.254(8) .
O23 Cu2 1.953(5) 8_556
O23 C34 1.269(8) .
O24 C34 1.239(8) .
O25 H25A 0.8454 .
O25 H25B 0.8543 .
O26 H26A 0.8426 .
O26 H26B 0.8476 .
O27 H27A 0.8500 .
O27 H27B 0.8558 .
O28 H28A 0.8551 .
O28 H28B 0.8524 .
O29 H29A 0.8451 .
O29 H29B 0.8534 .
O30 H30A 0.8624 .
O30 H30B 0.8658 .
O31 H31A 0.8543 .
O31 H31B 0.8623 .
O32 Cu6 1.943(4) 7_666
O33 Cu4 1.949(6) 4_646
O34 H34A 0.8576 .
O34 H34B 0.8550 .
N1 N2 1.253(8) .
N1 C4 1.454(9) .
N2 C13 1.426(9) .
N3 N4 1.247(8) .
N3 C22 1.426(8) .
N4 C31 1.439(9) .
C1 C2 1.484(9) .
C2 C3 1.374(10) .
C2 C8 1.402(9) .
C3 H3 0.9300 .
C3 C4 1.403(9) .
C4 C5 1.366(9) .
C5 H5 0.9300 .
C5 C6 1.401(9) .
C6 C7 1.510(9) .
C6 C8 1.391(9) .
C8 C9 1.541(10) .
C10 C11 1.515(9) .
C11 C12 1.392(9) .
C11 C17 1.402(9) .
C12 H12 0.9300 .
C12 C13 1.382(9) .
C13 C14 1.384(10) .
C14 H14 0.9300 .
C14 C15 1.380(10) .
C15 C16 1.529(10) .
C15 C17 1.395(9) .
C17 C18 1.513(9) .
C19 C20 1.505(9) .
C20 C21 1.388(9) .
C20 C26 1.403(9) .
C21 H21 0.9300 .
C21 C22 1.393(9) .
C22 C23 1.387(10) .
C23 H23 0.9300 .
C23 C24 1.404(9) .
C24 C25 1.515(9) .
C24 C26 1.401(9) .
C26 C27 1.527(9) .
C28 C29 1.504(9) .
C29 C30 1.383(9) .
C29 C35 1.412(10) .
C30 H30 0.9300 .
C30 C31 1.389(10) .
C31 C32 1.384(10) .
C32 H32 0.9300 .
C32 C33 1.378(9) .
C33 C34 1.513(9) .
C33 C35 1.394(10) .
C35 C36 1.508(9) .

loop_
_geom_torsion_atom_site_label_1
_geom_torsion_atom_site_label_2
_geom_torsion_atom_site_label_3
_geom_torsion_atom_site_label_4
_geom_torsion
_geom_torsion_site_symmetry_1
_geom_torsion_site_symmetry_4
Cu1 O1 C1 O2 -12.9(8) . .
Cu1 O1 C1 C2 165.4(5) . .
Cu1 O18 C25 O17 -22.1(8) . .
Cu1 O18 C25 C24 152.6(5) . .
Cu2 O4 C9 O3 150.5(5) . .
Cu2 O4 C9 C8 -29.6(10) . .
Cu2 O23 C34 O24 -17.7(11) 8_556 .
Cu2 O23 C34 C33 158.5(5) 8_556 .
Cu3 O15 C27 O16 -6.9(9) . .
Cu3 O15 C27 C26 172.2(4) . .
Cu3 O22 C36 O21 1.0(10) 8_556 .
Cu3 O22 C36 C35 178.7(4) 8_556 .
Cu4 O11 C16 O12 -3.8(11) . .
Cu4 O11 C16 C15 175.1(4) . .
Cu4 O21 C36 O22 -6.5(11) 5_767 .
Cu4 O21 C36 C35 175.8(4) 5_767 .
Cu5 O6 C7 O5 -24.3(9) . .
Cu5 O6 C7 C6 155.3(4) . .
Cu5 O7 C10 O8 32.2(9) 4_646 .
Cu5 O7 C10 C11 -149.0(4) 4_646 .
Cu6 O5 C7 O6 -17.9(10) . .
Cu6 O5 C7 C6 162.5(4) . .
Cu6 O8 C10 O7 2.9(9) 6_566 .
Cu6 O8 C10 C11 -175.9(4) 6_566 .
Cu6 O14 C19 O13 -59.2(8) 5_766 .
Cu6 O14 C19 C20 121.6(5) 5_766 .
Cu7 O6 C7 O5 171.3(5) . .
Cu7 O6 C7 C6 -9.0(12) . .
Cu7 O9 C18 O10 17.6(10) 6_566 .
Cu7 O9 C18 C17 -156.8(4) 6_566 .
Cu7 O13 C19 O14 -4.7(9) 3_545 .
Cu7 O13 C19 C20 174.5(4) 3_545 .
Cu7 O19 C28 O20 -5.3(9) 2_756 .
Cu7 O19 C28 C29 175.0(4) 2_756 .
O1 Cu1 O1 C1 88.8(5) 2_756 .
O1 Cu1 O18 C25 -86.4(4) 2_756 .
O1 Cu1 O18 C25 -47(5) . .
O1 C1 C2 C3 -29.2(10) . .
O1 C1 C2 C8 154.2(6) . .
O2 C1 C2 C3 149.2(7) . .
O2 C1 C2 C8 -27.4(10) . .
O6 Cu5 O6 Cu7 47(32) 7_666 .
O6 Cu5 O6 C7 -125(32) 7_666 .
O6 Cu5 O32 Cu6 138.0(2) . 7_666
O6 Cu5 O32 Cu6 -42.0(2) 7_666 7_666
O6 Cu5 O32 Cu7 179.07(19) 7_666 .
O6 Cu5 O32 Cu7 -0.93(19) . .
O6 Cu7 O32 Cu5 0.89(18) . .
O6 Cu7 O32 Cu6 -132.7(3) . 7_666
O7 Cu5 O6 Cu7 97.97(16) 4_656 .
O7 Cu5 O6 Cu7 -82.03(16) 6_565 .
O7 Cu5 O6 C7 -74.0(5) 4_656 .
O7 Cu5 O6 C7 106.0(5) 6_565 .
O7 Cu5 O32 Cu6 -127.9(2) 6_565 7_666
O7 Cu5 O32 Cu6 52.1(2) 4_656 7_666
O7 Cu5 O32 Cu7 -86.8(2) 4_656 .
O7 Cu5 O32 Cu7 93.2(2) 6_565 .
O7 C10 C11 C12 -131.2(7) . .
O7 C10 C11 C17 47.7(8) . .
O8 Cu6 O5 C7 -38.3(5) 6_565 .
O8 C10 C11 C12 47.7(9) . .
O8 C10 C11 C17 -133.4(7) . .
O9 Cu7 O6 Cu5 90.26(17) 6_565 .
O9 Cu7 O6 C7 -102.6(8) 6_565 .
O9 Cu7 O32 Cu5 -86.5(2) 6_565 .
O9 Cu7 O32 Cu6 139.9(3) 6_565 7_666
O13 Cu7 O6 Cu5 -91.86(16) 3_455 .
O13 Cu7 O6 C7 75.3(8) 3_455 .
O13 Cu7 O32 Cu5 94.5(2) 3_455 .
O13 Cu7 O32 Cu6 -39.0(3) 3_455 7_666
O13 C19 C20 C21 17.8(9) . .
O13 C19 C20 C26 -163.6(6) . .
O14 Cu6 O5 C7 165.9(8) 5_766 .
O14 C19 C20 C21 -162.9(6) . .
O14 C19 C20 C26 15.7(9) . .
O15 Cu3 O33 Cu4 -114.7(3) . 4_646
O18 Cu1 O1 C1 -92.7(5) 2_756 .
O18 Cu1 O1 C1 50(5) . .
O18 Cu1 O18 C25 95.1(4) 2_756 .
O19 Cu7 O6 Cu5 177.30(16) 2_756 .
O19 Cu7 O6 C7 -15.6(8) 2_756 .
O19 Cu7 O32 Cu5 -63(5) 2_756 .
O19 Cu7 O32 Cu6 163(5) 2_756 7_666
O19 C28 C29 C30 30.0(9) . .
O19 C28 C29 C35 -153.1(6) . .
O20 C28 C29 C30 -149.7(7) . .
O20 C28 C29 C35 27.2(10) . .
O21 Cu4 O11 C16 -167.2(6) 5_767 .
O22 Cu3 O15 C27 44(2) 8_455 .
O22 Cu3 O33 Cu4 71.3(3) 8_455 4_646
O23 Cu2 O4 C9 -118.2(9) 8_455 .
O25 Cu2 O4 C9 -39.7(7) . .
O26 Cu2 O4 C9 155.2(7) . .
O27 Cu2 O4 C9 56.8(7) . .
O28 Cu3 O15 C27 99.1(5) . .
O28 Cu3 O33 Cu4 142(4) . 4_646
O29 Cu4 O11 C16 10.8(6) . .
O30 Cu4 O11 C16 -83.1(6) . .
O31 Cu6 O5 C7 -128.8(5) . .
O32 Cu5 O6 Cu7 -179.26(15) 7_666 .
O32 Cu5 O6 Cu7 0.74(15) . .
O32 Cu5 O6 C7 8.8(5) 7_666 .
O32 Cu5 O6 C7 -171.2(5) . .
O32 Cu5 O32 Cu6 -116(20) 7_666 7_666
O32 Cu5 O32 Cu7 105(20) 7_666 .
O32 Cu6 O5 C7 62.2(5) 7_666 .
O32 Cu7 O6 Cu5 -0.75(15) . .
O32 Cu7 O6 C7 166.4(8) . .
O33 Cu3 O15 C27 -77.2(5) . .
O33 Cu4 O11 C16 -167(6) 4_656 .
O34 Cu3 O15 C27 -163.8(5) . .
O34 Cu3 O33 Cu4 -18.2(3) . 4_646
N1 N2 C13 C12 166.4(6) . .
N1 N2 C13 C14 -16.3(11) . .
N1 C4 C5 C6 176.0(6) . .
N2 N1 C4 C3 5.4(9) . .
N2 N1 C4 C5 -172.5(6) . .
N2 C13 C14 C15 -177.4(7) . .
N3 N4 C31 C30 161.6(7) . .
N3 N4 C31 C32 -23.6(10) . .
N3 C22 C23 C24 179.0(6) . .
N4 N3 C22 C21 147.7(6) . .
N4 N3 C22 C23 -33.0(9) . .
N4 C31 C32 C33 -175.1(7) . .
C1 C2 C3 C4 -177.7(6) . .
C1 C2 C8 C6 175.9(6) . .
C1 C2 C8 C9 -8.0(10) . .
C2 C3 C4 N1 -175.6(6) . .
C2 C3 C4 C5 2.3(10) . .
C2 C8 C9 O3 -67.2(8) . .
C2 C8 C9 O4 112.9(7) . .
C3 C2 C8 C6 -0.7(10) . .
C3 C2 C8 C9 175.5(6) . .
C3 C4 C5 C6 -1.9(10) . .
C4 N1 N2 C13 179.1(6) . .
C4 C5 C6 C7 -175.7(6) . .
C4 C5 C6 C8 0.2(10) . .
C5 C6 C7 O5 143.1(6) . .
C5 C6 C7 O6 -36.6(9) . .
C5 C6 C8 C2 1.1(10) . .
C5 C6 C8 C9 -175.0(6) . .
C6 C8 C9 O3 108.8(7) . .
C6 C8 C9 O4 -71.0(9) . .
C7 C6 C8 C2 177.1(6) . .
C7 C6 C8 C9 1.0(9) . .
C8 C2 C3 C4 -1.0(10) . .
C8 C6 C7 O5 -32.9(9) . .
C8 C6 C7 O6 147.4(6) . .
C10 C11 C12 C13 176.4(6) . .
C10 C11 C17 C15 -178.5(6) . .
C10 C11 C17 C18 -2.4(9) . .
C11 C12 C13 N2 180.0(6) . .
C11 C12 C13 C14 2.5(10) . .
C11 C17 C18 O9 64.5(8) . .
C11 C17 C18 O10 -110.3(7) . .
C12 C11 C17 C15 0.5(9) . .
C12 C11 C17 C18 176.5(6) . .
C12 C13 C14 C15 -0.2(11) . .
C13 C14 C15 C16 178.1(6) . .
C13 C14 C15 C17 -1.9(11) . .
C14 C15 C16 O11 -143.2(7) . .
C14 C15 C16 O12 35.9(10) . .
C14 C15 C17 C11 1.7(10) . .
C14 C15 C17 C18 -174.1(6) . .
C15 C17 C18 O9 -119.6(7) . .
C15 C17 C18 O10 65.6(9) . .
C16 C15 C17 C11 -178.3(6) . .
C16 C15 C17 C18 5.9(10) . .
C17 C11 C12 C13 -2.6(10) . .
C17 C15 C16 O11 36.8(10) . .
C17 C15 C16 O12 -144.1(7) . .
C19 C20 C21 C22 176.8(6) . .
C19 C20 C26 C24 177.8(6) . .
C19 C20 C26 C27 -0.8(10) . .
C20 C21 C22 N3 -176.2(6) . .
C20 C21 C22 C23 4.6(10) . .
C20 C26 C27 O15 91.1(8) . .
C20 C26 C27 O16 -89.8(8) . .
C21 C20 C26 C24 -3.7(10) . .
C21 C20 C26 C27 177.7(6) . .
C21 C22 C23 C24 -1.8(10) . .
C22 N3 N4 C31 175.1(6) . .
C22 C23 C24 C25 179.5(6) . .
C22 C23 C24 C26 -3.7(10) . .
C23 C24 C25 O17 162.9(6) . .
C23 C24 C25 O18 -12.0(9) . .
C23 C24 C26 C20 6.4(10) . .
C23 C24 C26 C27 -174.9(6) . .
C24 C26 C27 O15 -87.6(8) . .
C24 C26 C27 O16 91.6(8) . .
C25 C24 C26 C20 -176.9(6) . .
C25 C24 C26 C27 1.8(10) . .
C26 C20 C21 C22 -1.8(10) . .
C26 C24 C25 O17 -13.9(10) . .
C26 C24 C25 O18 171.2(6) . .
C28 C29 C30 C31 174.1(6) . .
C28 C29 C35 C33 -175.4(7) . .
C28 C29 C35 C36 7.4(10) . .
C29 C30 C31 N4 177.5(6) . .
C29 C30 C31 C32 2.5(11) . .
C29 C35 C36 O21 66.4(9) . .
C29 C35 C36 O22 -111.6(7) . .
C30 C29 C35 C33 1.4(10) . .
C30 C29 C35 C36 -175.8(6) . .
C30 C31 C32 C33 -0.5(11) . .
C31 C32 C33 C34 174.1(7) . .
C31 C32 C33 C35 -1.0(11) . .
C32 C33 C34 O23 -147.2(6) . .
C32 C33 C34 O24 29.3(10) . .
C32 C33 C35 C29 0.5(10) . .
C32 C33 C35 C36 177.6(6) . .
C33 C35 C36 O21 -110.6(8) . .
C33 C35 C36 O22 71.4(9) . .
C34 C33 C35 C29 -174.1(6) . .
C34 C33 C35 C36 2.9(11) . .
C35 C29 C30 C31 -2.9(11) . .
C35 C33 C34 O23 27.7(10) . .
C35 C33 C34 O24 -155.8(7) . .

loop_
_platon_squeeze_void_nr
_platon_squeeze_void_average_x
_platon_squeeze_void_average_y
_platon_squeeze_void_average_z
_platon_squeeze_void_volume
_platon_squeeze_void_count_electrons
_platon_squeeze_void_content
1 0.000 0.500 0.001 2084 534 ' '
2 0.250 0.250 0.000 37 24 ' '
3 0.500 0.000 -0.007 2084 534 ' '
4 0.750 0.750 0.000 37 24 ' '
5 0.250 0.750 0.500 37 24 ' '
6 0.750 0.250 0.500 37 24 ' '
